data_4104388
loop_
_publ_author_name
'Hong-Young Chang'
'Sang-Hwan Kim'
'Kang Min Ok'
'P. Shiv Halasyamani'

_publ_contact_author_address
;
Department of Chemistry
University of Houston
Houston, Texas
77204-5003
USA
;
_publ_contact_author_email psh@uh.edu
_publ_contact_author_fax 1-713-743-0796
_publ_contact_author_name 'P. Shiv Halasyamani'
_publ_contact_author_phone 1-713-743-3278
_publ_section_title
;
 Polar or Nonpolar? A+ Cation Polarity Control in A2Ti(IO3)6 (A = Li, Na,
 K, Rb, Cs, Tl)
;
_journal_name_full 'Journal of the American Chemical Society'
_journal_page_first 6865
_journal_page_last 6873
_journal_paper_doi 10.1021/ja9015099
_journal_volume 131
_journal_year 2009
_chemical_formula_sum 'Cs2 I6 O18 Ti'
_chemical_formula_weight 1363.12
_chemical_name_systematic
;
 ?
;
_space_group_IT_number 148
_symmetry_cell_setting trigonal
_symmetry_space_group_name_Hall '-R 3'
_symmetry_space_group_name_H-M 'R -3 :H'
_atom_sites_solution_primary direct
_atom_sites_solution_secondary difmap
_cell_angle_alpha 90
_cell_angle_beta 90
_cell_angle_gamma 120
_cell_formula_units_Z 3
_cell_length_a 11.6726(5)
_cell_length_b 11.6726(5)
_cell_length_c 11.6399(10)
_cell_measurement_temperature 296(2)
_cell_volume 1373.46(14)
_computing_structure_refinement 'SHELXL-97 (Sheldrick, 1997)'
_diffrn_ambient_temperature 296(2)
_diffrn_measured_fraction_theta_full 0.933
_diffrn_measured_fraction_theta_max 0.933
_diffrn_radiation_monochromator graphite
_diffrn_radiation_type MoK\a
_diffrn_radiation_wavelength 0.71073
_diffrn_reflns_av_R_equivalents 0.0306
_diffrn_reflns_av_unetI/netI 0.0322
_diffrn_reflns_limit_h_max 15
_diffrn_reflns_limit_h_min -15
_diffrn_reflns_limit_k_max 14
_diffrn_reflns_limit_k_min -15
_diffrn_reflns_limit_l_max 5
_diffrn_reflns_limit_l_min -15
_diffrn_reflns_number 2869
_diffrn_reflns_theta_full 28.97
_diffrn_reflns_theta_max 28.97
_diffrn_reflns_theta_min 2.67
_exptl_absorpt_coefficient_mu 14.588
_exptl_absorpt_correction_T_max 0.3233
_exptl_absorpt_correction_T_min 0.1584
_exptl_absorpt_correction_type psi-scan
_exptl_crystal_density_diffrn 4.944
_exptl_crystal_density_method 'not measured'
_exptl_crystal_F_000 1782
_exptl_crystal_size_max 0.2
_exptl_crystal_size_mid 0.1
_exptl_crystal_size_min 0.1
_refine_diff_density_max 0.736
_refine_diff_density_min -0.664
_refine_diff_density_rms 0.159
_refine_ls_extinction_coef 0.00083(3)
_refine_ls_extinction_expression Fc^*^=kFc[1+0.001xFc^2^\l^3^/sin(2\q)]^-1/4^
_refine_ls_extinction_method SHELXL
_refine_ls_goodness_of_fit_ref 0.907
_refine_ls_matrix_type full
_refine_ls_number_parameters 43
_refine_ls_number_reflns 758
_refine_ls_number_restraints 0
_refine_ls_restrained_S_all 0.907
_refine_ls_R_factor_all 0.0248
_refine_ls_R_factor_gt 0.0164
_refine_ls_shift/su_max 0.001
_refine_ls_shift/su_mean 0
_refine_ls_structure_factor_coef Fsqd
_refine_ls_weighting_details 'calc w=1/[\s^2^(Fo^2^)+(0.0056P)^2^+0.0000P] where P=(Fo^2^+2Fc^2^)/3'
_refine_ls_weighting_scheme calc
_refine_ls_wR_factor_gt 0.0274
_refine_ls_wR_factor_ref 0.0286
_reflns_number_gt 619
_reflns_number_total 758
_reflns_threshold_expression >2sigma(I)
_cod_data_source_file ja9015099_si_002_4.cif
_cod_data_source_block Cs2Ti(IO3)6_R-3
_cod_depositor_comments
;
The following automatic conversions were performed:

'_exptl_absorpt_correction_type' value 'Psi-scan' changed to
'psi-scan' according to the built-in table from CIF Core dictionary
named 'cif_core.dic' version 2.4.1 from 2010-06-29.

Automatic conversion script
Id: cif_fix_values 1715 2011-07-08 13:25:40Z adriana 
;
_cod_original_sg_symbol_H-M 'R -3'
_cod_database_code 4104388

loop_
_symmetry_equiv_pos_as_xyz
'x, y, z'
'-y, x-y, z'
'-x+y, -x, z'
'x+2/3, y+1/3, z+1/3'
'-y+2/3, x-y+1/3, z+1/3'
'-x+y+2/3, -x+1/3, z+1/3'
'x+1/3, y+2/3, z+2/3'
'-y+1/3, x-y+2/3, z+2/3'
'-x+y+1/3, -x+2/3, z+2/3'
'-x, -y, -z'
'y, -x+y, -z'
'x-y, x, -z'
'-x+2/3, -y+1/3, -z+1/3'
'y+2/3, -x+y+1/3, -z+1/3'
'x-y+2/3, x+1/3, -z+1/3'
'-x+1/3, -y+2/3, -z+2/3'
'y+1/3, -x+y+2/3, -z+2/3'
'x-y+1/3, x+2/3, -z+2/3'

loop_
_atom_site_label
_atom_site_type_symbol
_atom_site_fract_x
_atom_site_fract_y
_atom_site_fract_z
_atom_site_U_iso_or_equiv
_atom_site_adp_type
_atom_site_occupancy
_atom_site_symmetry_multiplicity
_atom_site_calc_flag
_atom_site_refinement_flags
Cs1 Cs 0.3333 0.6667 -0.17065(4) 0.01790(12) Uani 1 3 d S
Ti1 Ti 0.3333 0.6667 0.1667 0.0076(3) Uani 1 6 d S
I1 I 0.64188(2) 0.71499(2) 0.06003(2) 0.01153(8) Uani 1 1 d .
O1 O 0.4814(2) 0.7118(3) 0.0642(2) 0.0174(6) Uani 1 1 d .
O2 O 0.7013(3) 0.7970(3) 0.1958(2) 0.0219(7) Uani 1 1 d .
O3 O 0.7218(3) 0.8520(3) -0.0361(3) 0.0213(7) Uani 1 1 d .

loop_
_atom_site_aniso_label
_atom_site_aniso_U_11
_atom_site_aniso_U_22
_atom_site_aniso_U_33
_atom_site_aniso_U_23
_atom_site_aniso_U_13
_atom_site_aniso_U_12
Cs1 0.01933(16) 0.01933(16) 0.0151(2) 0 0 0.00966(8)
Ti1 0.0075(5) 0.0075(5) 0.0077(8) 0 0 0.0038(2)
I1 0.01040(14) 0.01177(14) 0.01165(14) 0.00036(11) 0.00076(10) 0.00496(11)
O1 0.0124(14) 0.0246(16) 0.0177(16) 0.0000(13) 0.0014(12) 0.0112(13)
O2 0.0188(15) 0.0273(17) 0.0187(15) -0.0084(14) -0.0037(13) 0.0110(13)
O3 0.0207(16) 0.0160(15) 0.0281(18) 0.0123(13) 0.0106(13) 0.0100(13)

loop_
_atom_type_symbol
_atom_type_description
_atom_type_scat_dispersion_real
_atom_type_scat_dispersion_imag
_atom_type_scat_source
O O 0.0106 0.006 'International Tables Vol C Tables 4.2.6.8 and 6.1.1.4'
Ti Ti 0.2776 0.4457 'International Tables Vol C Tables 4.2.6.8 and 6.1.1.4'
I I -0.4742 1.8119 'International Tables Vol C Tables 4.2.6.8 and 6.1.1.4'
Cs Cs -0.368 2.1192 'International Tables Vol C Tables 4.2.6.8 and 6.1.1.4'

loop_
_geom_angle_atom_site_label_1
_geom_angle_atom_site_label_2
_geom_angle_atom_site_label_3
_geom_angle
_geom_angle_site_symmetry_1
_geom_angle_site_symmetry_3
O2 Cs1 O2 118.49(2) 9_564 7_444
O2 Cs1 O2 118.48(2) 9_564 8_654
O2 Cs1 O2 118.48(2) 7_444 8_654
O2 Cs1 O1 59.80(7) 9_564 2_665
O2 Cs1 O1 81.05(7) 7_444 2_665
O2 Cs1 O1 109.51(7) 8_654 2_665
O2 Cs1 O1 81.05(7) 9_564 .
O2 Cs1 O1 109.51(7) 7_444 .
O2 Cs1 O1 59.80(7) 8_654 .
O1 Cs1 O1 50.15(8) 2_665 .
O2 Cs1 O1 109.51(7) 9_564 3_565
O2 Cs1 O1 59.80(7) 7_444 3_565
O2 Cs1 O1 81.05(7) 8_654 3_565
O1 Cs1 O1 50.15(8) 2_665 3_565
O1 Cs1 O1 50.15(8) . 3_565
O2 Cs1 O3 59.81(7) 9_564 17_454
O2 Cs1 O3 75.59(7) 7_444 17_454
O2 Cs1 O3 157.56(7) 8_654 17_454
O1 Cs1 O3 89.16(7) 2_665 17_454
O1 Cs1 O3 135.23(7) . 17_454
O1 Cs1 O3 121.21(7) 3_565 17_454
O2 Cs1 O3 75.59(7) 9_564 16_664
O2 Cs1 O3 157.56(7) 7_444 16_664
O2 Cs1 O3 59.81(7) 8_654 16_664
O1 Cs1 O3 121.21(7) 2_665 16_664
O1 Cs1 O3 89.16(7) . 16_664
O1 Cs1 O3 135.23(7) 3_565 16_664
O3 Cs1 O3 100.22(7) 17_454 16_664
O2 Cs1 O3 157.57(7) 9_564 18_544
O2 Cs1 O3 59.81(7) 7_444 18_544
O2 Cs1 O3 75.59(7) 8_654 18_544
O1 Cs1 O3 135.23(7) 2_665 18_544
O1 Cs1 O3 121.21(7) . 18_544
O1 Cs1 O3 89.16(7) 3_565 18_544
O3 Cs1 O3 100.22(7) 17_454 18_544
O3 Cs1 O3 100.21(7) 16_664 18_544
O2 Cs1 O3 110.24(6) 9_564 7_444
O2 Cs1 O3 47.39(7) 7_444 7_444
O2 Cs1 O3 124.57(7) 8_654 7_444
O1 Cs1 O3 117.04(6) 2_665 7_444
O1 Cs1 O3 156.82(7) . 7_444
O1 Cs1 O3 106.71(6) 3_565 7_444
O3 Cs1 O3 50.45(3) 17_454 7_444
O3 Cs1 O3 112.95(5) 16_664 7_444
O3 Cs1 O3 50.45(3) 18_544 7_444
O2 Cs1 O3 47.39(7) 9_564 9_564
O2 Cs1 O3 124.57(7) 7_444 9_564
O2 Cs1 O3 110.24(6) 8_654 9_564
O1 Cs1 O3 106.71(6) 2_665 9_564
O1 Cs1 O3 117.04(6) . 9_564
O1 Cs1 O3 156.82(7) 3_565 9_564
O3 Cs1 O3 50.45(3) 17_454 9_564
O3 Cs1 O3 50.45(3) 16_664 9_564
O3 Cs1 O3 112.95(5) 18_544 9_564
O3 Cs1 O3 83.98(7) 7_444 9_564
O2 Cs1 O3 124.57(7) 9_564 8_654
O2 Cs1 O3 110.24(6) 7_444 8_654
O2 Cs1 O3 47.39(7) 8_654 8_654
O1 Cs1 O3 156.82(7) 2_665 8_654
O1 Cs1 O3 106.71(6) . 8_654
O1 Cs1 O3 117.04(6) 3_565 8_654
O3 Cs1 O3 112.95(5) 17_454 8_654
O3 Cs1 O3 50.45(3) 16_664 8_654
O3 Cs1 O3 50.45(3) 18_544 8_654
O3 Cs1 O3 83.98(7) 7_444 8_654
O3 Cs1 O3 83.98(7) 9_564 8_654
O1 Ti1 O1 180 14_455 2_665
O1 Ti1 O1 93.73(12) 14_455 3_565
O1 Ti1 O1 86.27(12) 2_665 3_565
O1 Ti1 O1 93.73(12) 14_455 .
O1 Ti1 O1 86.27(12) 2_665 .
O1 Ti1 O1 86.27(12) 3_565 .
O1 Ti1 O1 86.27(12) 14_455 15
O1 Ti1 O1 93.72(12) 2_665 15
O1 Ti1 O1 180 3_565 15
O1 Ti1 O1 93.73(12) . 15
O1 Ti1 O1 86.27(12) 14_455 13_565
O1 Ti1 O1 93.72(12) 2_665 13_565
O1 Ti1 O1 93.73(12) 3_565 13_565
O1 Ti1 O1 180 . 13_565
O1 Ti1 O1 86.27(12) 15 13_565
O1 Ti1 Cs1 127.86(8) 14_455 .
O1 Ti1 Cs1 52.14(8) 2_665 .
O1 Ti1 Cs1 52.14(8) 3_565 .
O1 Ti1 Cs1 52.14(8) . .
O1 Ti1 Cs1 127.86(8) 15 .
O1 Ti1 Cs1 127.86(8) 13_565 .
O1 Ti1 Cs1 52.14(8) 14_455 13_565
O1 Ti1 Cs1 127.86(8) 2_665 13_565
O1 Ti1 Cs1 127.86(8) 3_565 13_565
O1 Ti1 Cs1 127.86(8) . 13_565
O1 Ti1 Cs1 52.14(8) 15 13_565
O1 Ti1 Cs1 52.14(8) 13_565 13_565
Cs1 Ti1 Cs1 180 . 13_565
O3 I1 O2 100.60(14) . .
O3 I1 O1 95.97(12) . .
O2 I1 O1 95.98(12) . .
O3 I1 Cs1 65.32(9) . 4
O2 I1 Cs1 48.03(9) . 4
O1 I1 Cs1 129.21(8) . 4
O3 I1 Cs1 75.76(9) . .
O2 I1 Cs1 133.94(9) . .
O1 I1 Cs1 40.75(9) . .
Cs1 I1 Cs1 138.855(8) 4 .
I1 O1 Ti1 140.67(16) . .
I1 O1 Cs1 116.52(12) . .
Ti1 O1 Cs1 98.56(9) . .
I1 O2 Cs1 106.50(12) . 4
I1 O3 Cs1 135.36(12) . 16_664
I1 O3 Cs1 88.23(10) . 4
Cs1 O3 Cs1 67.05(5) 16_664 4

loop_
_geom_bond_atom_site_label_1
_geom_bond_atom_site_label_2
_geom_bond_distance
_geom_bond_site_symmetry_2
Cs1 O2 3.108(3) 9_564
Cs1 O2 3.108(3) 7_444
Cs1 O2 3.108(3) 8_654
Cs1 O1 3.135(3) 2_665
Cs1 O1 3.135(3) .
Cs1 O1 3.135(3) 3_565
Cs1 O3 3.177(3) 17_454
Cs1 O3 3.177(3) 16_664
Cs1 O3 3.177(3) 18_544
Cs1 O3 3.644(3) 7_444
Cs1 O3 3.644(3) 9_564
Cs1 O3 3.644(3) 8_654
Ti1 O1 1.943(3) 14_455
Ti1 O1 1.943(3) 2_665
Ti1 O1 1.943(3) 3_565
Ti1 O1 1.943(3) .
Ti1 O1 1.943(3) 15
Ti1 O1 1.943(3) 13_565
Ti1 Cs1 3.9264(6) 13_565
I1 O3 1.786(3) .
I1 O2 1.798(3) .
I1 O1 1.856(2) .
I1 Cs1 4.0078(3) 4
O2 Cs1 3.108(3) 4
O3 Cs1 3.177(3) 16_664
O3 Cs1 3.644(3) 4
